data_4089618
loop_
_publ_author_name
'Nasser, Nasser'
'Boyle, Paul D.'
'Puddephatt, Richard J.'

_publ_section_title
;
 Organoplatinum Chemistry with a Dicarboxamide--Diphosphine Ligand:
 Hydrogen Bonding, Cyclometalation, and a Complex with Two Metal--Metal
 Donor--Acceptor Bonds
;
_journal_issue 19
_journal_name_full Organometallics
_journal_page_first 5504
_journal_paper_doi 10.1021/om400780q
_journal_volume 32
_journal_year 2013
_chemical_formula_sum 'C80 H64 Ag4 F12 N4 O12 P4 Pt2'
_chemical_formula_weight 2446.89
_space_group_crystal_system triclinic
_space_group_IT_number 2
_space_group_name_Hall '-P 1'
_space_group_name_H-M_alt 'P -1'
_atom_sites_solution_hydrogens geom
_atom_sites_solution_primary heavy
_atom_sites_solution_secondary difmap
_audit_creation_method SHELXL-2012
_cell_angle_alpha 90.921(16)
_cell_angle_beta 102.291(11)
_cell_angle_gamma 119.341(5)
_cell_formula_units_Z 2
_cell_length_a 13.121(4)
_cell_length_b 13.167(3)
_cell_length_c 27.262(6)
_cell_measurement_reflns_used 9912
_cell_measurement_temperature 150
_cell_measurement_theta_max 30.30
_cell_measurement_theta_min 3.10
_cell_volume 3971.3(18)
_computing_cell_refinement SAINT
_computing_data_collection Apex2
_computing_data_reduction SAINT
_computing_molecular_graphics NRCVAX
_computing_publication_material cif2tables.py
_computing_structure_refinement SHELXL-2013
_computing_structure_solution DIRDIF-2008
_diffrn_ambient_temperature 150
_diffrn_measured_fraction_theta_full 0.998
_diffrn_measured_fraction_theta_max 0.942
_diffrn_measurement_device_type 'Nonius KappaCCD'
_diffrn_measurement_method 'omega and phi scans'
_diffrn_radiation_type MoK\a
_diffrn_radiation_wavelength 0.71073
_diffrn_reflns_av_R_equivalents 0.0559
_diffrn_reflns_av_unetI/netI 0.0703
_diffrn_reflns_Laue_measured_fraction_full 0.998
_diffrn_reflns_Laue_measured_fraction_max 0.942
_diffrn_reflns_limit_h_max 18
_diffrn_reflns_limit_h_min -18
_diffrn_reflns_limit_k_max 18
_diffrn_reflns_limit_k_min -18
_diffrn_reflns_limit_l_max 37
_diffrn_reflns_limit_l_min -38
_diffrn_reflns_number 88227
_diffrn_reflns_point_group_measured_fraction_full 0.998
_diffrn_reflns_point_group_measured_fraction_max 0.942
_diffrn_reflns_theta_full 25.242
_diffrn_reflns_theta_max 30.571
_diffrn_reflns_theta_min 0.772
_diffrn_source 'sealed tube'
_exptl_absorpt_coefficient_mu 4.650
_exptl_absorpt_correction_T_max 0.7461
_exptl_absorpt_correction_T_min 0.6185
_exptl_absorpt_correction_type multi-scan
_exptl_absorpt_process_details SADABS
_exptl_crystal_colour colourless
_exptl_crystal_density_diffrn 2.046
_exptl_crystal_description plate
_exptl_crystal_F_000 2360
_exptl_crystal_size_max 0.168
_exptl_crystal_size_mid 0.125
_exptl_crystal_size_min 0.048
_refine_diff_density_max 1.385
_refine_diff_density_min -1.440
_refine_diff_density_rms 0.186
_refine_ls_extinction_method none
_refine_ls_goodness_of_fit_ref 1.040
_refine_ls_hydrogen_treatment constr
_refine_ls_matrix_type full
_refine_ls_number_parameters 1063
_refine_ls_number_reflns 22947
_refine_ls_number_restraints 0
_refine_ls_restrained_S_all 1.040
_refine_ls_R_factor_all 0.0809
_refine_ls_R_factor_gt 0.0431
_refine_ls_shift/su_max 0.002
_refine_ls_shift/su_mean 0.000
_refine_ls_structure_factor_coef Fsqd
_refine_ls_weighting_details
;
 w=1/[\s^2^(Fo^2^)+16.8323P]
 where P=(Fo^2^+2Fc^2^)/3
;
_refine_ls_weighting_scheme calc
_refine_ls_wR_factor_gt 0.0630
_refine_ls_wR_factor_ref 0.0707
_reflns_Friedel_coverage 0.000
_reflns_number_gt 16311
_reflns_number_total 22947
_reflns_threshold_expression 'I > 2\s(I)'
_cod_data_source_file om400780q_si_001.cif
_cod_data_source_block 8
_cod_original_cell_volume 3971(2)
_cod_database_code 4089618
_shelx_space_group_comment
;
The symmetry employed for this shelxl refinement is uniquely defined
by the following loop, which should always be used as a source of
symmetry information in preference to the above space-group names.
They are only intended as comments.
;
_shelx_estimated_absorpt_t_min 0.509
_shelx_estimated_absorpt_t_max 0.808
_shelxl_version_number 2012-9

loop_
_space_group_symop_operation_xyz
'x, y, z'
'-x, -y, -z'

loop_
_atom_site_label
_atom_site_type_symbol
_atom_site_fract_x
_atom_site_fract_y
_atom_site_fract_z
_atom_site_U_iso_or_equiv
_atom_site_adp_type
_atom_site_occupancy
_atom_site_site_symmetry_order
_atom_site_calc_flag
_atom_site_refinement_flags_posn
_atom_site_refinement_flags_adp
Pt1 Pt -0.28364(2) 0.11281(2) 0.59492(2) 0.01408(4) Uani 1 1 d . .
Ag1 Ag 0.10796(4) 0.44690(3) 0.50566(2) 0.02603(9) Uani 1 1 d . .
Ag2 Ag 0.09321(4) 0.15396(3) 0.49468(2) 0.02537(9) Uani 1 1 d . .
P1A P -0.33273(11) 0.20540(10) 0.64719(5) 0.0155(2) Uani 1 1 d . .
P2A P -0.36870(11) -0.07424(10) 0.61113(5) 0.0162(2) Uani 1 1 d . .
C1A C -0.2983(4) 0.3433(4) 0.62002(19) 0.0215(11) Uani 1 1 d . .
H1A1 H -0.3654 0.3590 0.6182 0.026 Uiso 1 1 calc R U
H1A2 H -0.2237 0.4102 0.6419 0.026 Uiso 1 1 calc R U
C2A C -0.2814(4) 0.3309(4) 0.56716(19) 0.0210(11) Uani 1 1 d . .
H2A1 H -0.3605 0.2805 0.5426 0.025 Uiso 1 1 calc R U
H2A2 H -0.2410 0.4089 0.5558 0.025 Uiso 1 1 calc R U
N1A N -0.2061(3) 0.2767(3) 0.57112(15) 0.0178(9) Uani 1 1 d . .
C3A C -0.0989(4) 0.3303(4) 0.56243(17) 0.0147(9) Uani 1 1 d . .
O1A O -0.0563(3) 0.4212(3) 0.54021(12) 0.0187(7) Uani 1 1 d . .
C4A C -0.0125(4) 0.2917(4) 0.58769(18) 0.0163(10) Uani 1 1 d . .
C5A C 0.0828(4) 0.3751(4) 0.62671(19) 0.0219(11) Uani 1 1 d . .
H5A H 0.0893 0.4492 0.6339 0.026 Uiso 1 1 calc R U
C6A C 0.1676(4) 0.3522(4) 0.6550(2) 0.0277(12) Uani 1 1 d . .
H6A H 0.2320 0.4099 0.6814 0.033 Uiso 1 1 calc R U
C7A C 0.1581(5) 0.2444(5) 0.6447(2) 0.0295(12) Uani 1 1 d . .
H7A H 0.2155 0.2272 0.6643 0.035 Uiso 1 1 calc R U
C8A C 0.0654(4) 0.1617(4) 0.60586(19) 0.0228(11) Uani 1 1 d . .
H8A H 0.0615 0.0891 0.5982 0.027 Uiso 1 1 calc R U
C9A C -0.0224(4) 0.1826(4) 0.57769(17) 0.0149(9) Uani 1 1 d . .
C10A C -0.1232(4) 0.0818(4) 0.53924(18) 0.0171(10) Uani 1 1 d . .
O2A O -0.0950(3) 0.0329(3) 0.50847(13) 0.0242(8) Uani 1 1 d . .
N2A N -0.2344(3) 0.0442(3) 0.54224(14) 0.0159(8) Uani 1 1 d . .
C11A C -0.3270(4) -0.0764(4) 0.51844(18) 0.0185(10) Uani 1 1 d . .
H11A H -0.2995 -0.1049 0.4931 0.022 Uiso 1 1 calc R U
H11B H -0.4034 -0.0797 0.5014 0.022 Uiso 1 1 calc R U
C12A C -0.3450(5) -0.1508(4) 0.56188(19) 0.0212(11) Uani 1 1 d . .
H12A H -0.2728 -0.1580 0.5752 0.025 Uiso 1 1 calc R U
H12B H -0.4160 -0.2307 0.5500 0.025 Uiso 1 1 calc R U
C13A C -0.4870(4) 0.1393(4) 0.65327(18) 0.0175(10) Uani 1 1 d . .
C14A C -0.5729(4) 0.1481(4) 0.61660(19) 0.0219(11) Uani 1 1 d . .
H14A H -0.5492 0.1944 0.5904 0.026 Uiso 1 1 calc R U
C15A C -0.6930(5) 0.0896(5) 0.6183(2) 0.0287(12) Uani 1 1 d . .
H15A H -0.7517 0.0953 0.5931 0.034 Uiso 1 1 calc R U
C16A C -0.7269(5) 0.0232(5) 0.6565(2) 0.0321(13) Uani 1 1 d . .
H16A H -0.8093 -0.0174 0.6575 0.039 Uiso 1 1 calc R U
C17A C -0.6420(5) 0.0151(4) 0.6935(2) 0.0307(13) Uani 1 1 d . .
H17A H -0.6660 -0.0296 0.7201 0.037 Uiso 1 1 calc R U
C18A C -0.5223(4) 0.0719(4) 0.6918(2) 0.0234(11) Uani 1 1 d . .
H18A H -0.4643 0.0650 0.7168 0.028 Uiso 1 1 calc R U
C19A C -0.2411(4) 0.2480(4) 0.71200(18) 0.0182(10) Uani 1 1 d . .
C20A C -0.1583(4) 0.2115(4) 0.72782(19) 0.0214(11) Uani 1 1 d . .
H20A H -0.1481 0.1651 0.7044 0.026 Uiso 1 1 calc R U
C21A C -0.0905(4) 0.2422(4) 0.7776(2) 0.0241(11) Uani 1 1 d . .
H21A H -0.0351 0.2155 0.7883 0.029 Uiso 1 1 calc R U
C22A C -0.1029(5) 0.3115(4) 0.8118(2) 0.0273(12) Uani 1 1 d . .
H22A H -0.0568 0.3316 0.8461 0.033 Uiso 1 1 calc R U
C23A C -0.1828(5) 0.3513(5) 0.7959(2) 0.0336(13) Uani 1 1 d . .
H23A H -0.1898 0.4009 0.8190 0.040 Uiso 1 1 calc R U
C24A C -0.2530(5) 0.3186(5) 0.7460(2) 0.0280(12) Uani 1 1 d . .
H24A H -0.3090 0.3447 0.7353 0.034 Uiso 1 1 calc R U
C25A C -0.5299(4) -0.1569(4) 0.60261(18) 0.0189(10) Uani 1 1 d . .
C26A C -0.6039(4) -0.1166(4) 0.57729(19) 0.0230(11) Uani 1 1 d . .
H26A H -0.5686 -0.0409 0.5668 0.028 Uiso 1 1 calc R U
C27A C -0.7286(5) -0.1856(5) 0.5672(2) 0.0284(12) Uani 1 1 d . .
H27A H -0.7784 -0.1564 0.5508 0.034 Uiso 1 1 calc R U
C28A C -0.7800(5) -0.2969(4) 0.5812(2) 0.0294(12) Uani 1 1 d . .
H28A H -0.8654 -0.3447 0.5744 0.035 Uiso 1 1 calc R U
C29A C -0.7067(5) -0.3385(4) 0.6050(2) 0.0306(13) Uani 1 1 d . .
H29A H -0.7424 -0.4158 0.6139 0.037 Uiso 1 1 calc R U
C30A C -0.5834(5) -0.2699(4) 0.6161(2) 0.0271(12) Uani 1 1 d . .
H30A H -0.5342 -0.2994 0.6329 0.032 Uiso 1 1 calc R U
C31A C -0.3002(4) -0.0947(4) 0.67235(18) 0.0195(10) Uani 1 1 d . .
C32A C -0.1870(5) -0.0845(4) 0.6812(2) 0.0279(12) Uani 1 1 d . .
H32A H -0.1488 -0.0737 0.6542 0.034 Uiso 1 1 calc R U
C33A C -0.1299(5) -0.0901(5) 0.7289(2) 0.0350(14) Uani 1 1 d . .
H33A H -0.0524 -0.0826 0.7345 0.042 Uiso 1 1 calc R U
C34A C -0.1844(5) -0.1064(5) 0.7685(2) 0.0335(13) Uani 1 1 d . .
H34A H -0.1454 -0.1113 0.8013 0.040 Uiso 1 1 calc R U
C35A C -0.2964(5) -0.1156(5) 0.7598(2) 0.0332(13) Uani 1 1 d . .
H35A H -0.3339 -0.1258 0.7869 0.040 Uiso 1 1 calc R U
C36A C -0.3539(5) -0.1103(4) 0.71269(19) 0.0239(11) Uani 1 1 d . .
H36A H -0.4312 -0.1172 0.7074 0.029 Uiso 1 1 calc R U
O3A O 0.0277(4) 0.2812(3) 0.44135(15) 0.0378(10) Uani 1 1 d . .
O4A O 0.0545(4) 0.1534(3) 0.39946(15) 0.0373(10) Uani 1 1 d . .
C37A C 0.0439(4) 0.2404(5) 0.4045(2) 0.0258(11) Uani 1 1 d . .
C38A C 0.0523(5) 0.3061(5) 0.3590(2) 0.0357(14) Uani 1 1 d . .
F1A F -0.0177(4) 0.2367(4) 0.31566(14) 0.0730(13) Uani 1 1 d . .
F2A F 0.0253(3) 0.3915(3) 0.36254(14) 0.0487(9) Uani 1 1 d . .
F3A F 0.1649(4) 0.3620(4) 0.35394(19) 0.0765(14) Uani 1 1 d . .
O5A O 0.2884(3) 0.4605(3) 0.53489(16) 0.0401(10) Uani 1 1 d . .
O6A O 0.2858(3) 0.2882(3) 0.52960(16) 0.0388(10) Uani 1 1 d . .
C39A C 0.3317(5) 0.3959(4) 0.5402(2) 0.0246(11) Uani 1 1 d . .
C40A C 0.4665(5) 0.4556(5) 0.5673(3) 0.0366(14) Uani 1 1 d . .
F4A F 0.5265(3) 0.4230(3) 0.54329(15) 0.0528(10) Uani 1 1 d . .
F5A F 0.4803(3) 0.4232(3) 0.61372(14) 0.0520(10) Uani 1 1 d . .
F6A F 0.5232(3) 0.5710(3) 0.57399(19) 0.0750(15) Uani 1 1 d . .
Pt2 Pt 0.52279(2) 0.63068(2) 0.90731(2) 0.01567(4) Uani 1 1 d . .
Ag3 Ag 1.05322(4) 0.90299(3) 0.98373(2) 0.02816(9) Uani 1 1 d . .
Ag4 Ag 0.32971(4) 0.89890(3) 0.99198(2) 0.03161(10) Uani 1 1 d . .
P1B P 0.59990(11) 0.53273(10) 0.87545(5) 0.0184(3) Uani 1 1 d . .
P2B P 0.32490(11) 0.53600(10) 0.86730(5) 0.0172(3) Uani 1 1 d . .
C1B C 0.7478(5) 0.5895(4) 0.9213(2) 0.0260(12) Uani 1 1 d . .
H1B1 H 0.7639 0.5245 0.9283 0.031 Uiso 1 1 calc R U
H1B2 H 0.8128 0.6488 0.9073 0.031 Uiso 1 1 calc R U
C2B C 0.7443(4) 0.6448(4) 0.96974(19) 0.0234(11) Uani 1 1 d . .
H2B1 H 0.6920 0.5835 0.9878 0.028 Uiso 1 1 calc R U
H2B2 H 0.8266 0.6912 0.9926 0.028 Uiso 1 1 calc R U
N1B N 0.6953(3) 0.7211(3) 0.95381(15) 0.0176(8) Uani 1 1 d . .
C3B C 0.7674(4) 0.8362(4) 0.96352(18) 0.0177(10) Uani 1 1 d . .
O1B O 0.8712(3) 0.8884(3) 0.99426(13) 0.0211(7) Uani 1 1 d . .
C4B C 0.7305(4) 0.9106(4) 0.93228(18) 0.0190(10) Uani 1 1 d . .
C5B C 0.8138(5) 0.9828(4) 0.90602(19) 0.0243(11) Uani 1 1 d . .
H5B H 0.8871 0.9822 0.9097 0.029 Uiso 1 1 calc R U
C6B C 0.7915(5) 1.0551(4) 0.8748(2) 0.0297(12) Uani 1 1 d . .
H6B H 0.8485 1.1025 0.8567 0.036 Uiso 1 1 calc R U
C7B C 0.6861(5) 1.0585(4) 0.8700(2) 0.0323(13) Uani 1 1 d . .
H7B H 0.6704 1.1082 0.8486 0.039 Uiso 1 1 calc R U
C8B C 0.6037(5) 0.9890(4) 0.8966(2) 0.0288(12) Uani 1 1 d . .
H8B H 0.5326 0.9932 0.8941 0.035 Uiso 1 1 calc R U
C9B C 0.6233(4) 0.9124(4) 0.92710(19) 0.0215(11) Uani 1 1 d . .
C10B C 0.5259(4) 0.8423(4) 0.95314(19) 0.0196(10) Uani 1 1 d . .
O2B O 0.4988(3) 0.9006(3) 0.97976(14) 0.0288(9) Uani 1 1 d . .
N2B N 0.4691(4) 0.7264(3) 0.94426(15) 0.0207(9) Uani 1 1 d . .
C11B C 0.3572(4) 0.6541(4) 0.95882(19) 0.0239(11) Uani 1 1 d . .
H11C H 0.3351 0.7045 0.9759 0.029 Uiso 1 1 calc R U
H11D H 0.3669 0.6015 0.9825 0.029 Uiso 1 1 calc R U
C12B C 0.2587(4) 0.5814(4) 0.91061(19) 0.0248(11) Uani 1 1 d . .
H12C H 0.2255 0.6288 0.8939 0.030 Uiso 1 1 calc R U
H12D H 0.1920 0.5110 0.9192 0.030 Uiso 1 1 calc R U
C13B C 0.5231(4) 0.3752(4) 0.87324(19) 0.0197(10) Uani 1 1 d . .
C14B C 0.4662(4) 0.3252(4) 0.9115(2) 0.0265(12) Uani 1 1 d . .
H14B H 0.4649 0.3743 0.9370 0.032 Uiso 1 1 calc R U
C15B C 0.4114(5) 0.2048(5) 0.9129(2) 0.0334(13) Uani 1 1 d . .
H15B H 0.3732 0.1715 0.9391 0.040 Uiso 1 1 calc R U
C16B C 0.4133(5) 0.1341(5) 0.8755(3) 0.0413(16) Uani 1 1 d . .
H16B H 0.3762 0.0516 0.8761 0.050 Uiso 1 1 calc R U
C17B C 0.4688(5) 0.1825(5) 0.8373(3) 0.0381(15) Uani 1 1 d . .
H17B H 0.4698 0.1332 0.8118 0.046 Uiso 1 1 calc R U
C18B C 0.5227(5) 0.3018(4) 0.8362(2) 0.0310(13) Uani 1 1 d . .
H18B H 0.5601 0.3342 0.8096 0.037 Uiso 1 1 calc R U
C19B C 0.6263(4) 0.5599(4) 0.81317(19) 0.0216(11) Uani 1 1 d . .
C20B C 0.5342(5) 0.5494(5) 0.7743(2) 0.0343(13) Uani 1 1 d . .
H20B H 0.4595 0.5316 0.7810 0.041 Uiso 1 1 calc R U
C21B C 0.5478(5) 0.5640(5) 0.7257(2) 0.0368(14) Uani 1 1 d . .
H21B H 0.4831 0.5562 0.6993 0.044 Uiso 1 1 calc R U
C22B C 0.6562(5) 0.5899(5) 0.7156(2) 0.0346(14) Uani 1 1 d . .
H22B H 0.6656 0.5975 0.6820 0.041 Uiso 1 1 calc R U
C23B C 0.7498(5) 0.6046(5) 0.7541(2) 0.0358(14) Uani 1 1 d . .
H23B H 0.8252 0.6253 0.7473 0.043 Uiso 1 1 calc R U
C24B C 0.7365(5) 0.5899(4) 0.8029(2) 0.0299(12) Uani 1 1 d . .
H24B H 0.8024 0.6001 0.8294 0.036 Uiso 1 1 calc R U
C25B C 0.2405(4) 0.3770(4) 0.85387(18) 0.0185(10) Uani 1 1 d . .
C26B C 0.1853(4) 0.3105(4) 0.8897(2) 0.0262(12) Uani 1 1 d . .
H26B H 0.1845 0.3484 0.9194 0.031 Uiso 1 1 calc R U
C27B C 0.1315(5) 0.1888(5) 0.8816(2) 0.0355(14) Uani 1 1 d . .
H27B H 0.0957 0.1439 0.9064 0.043 Uiso 1 1 calc R U
C28B C 0.1295(5) 0.1331(5) 0.8386(2) 0.0370(15) Uani 1 1 d . .
H28B H 0.0910 0.0496 0.8332 0.044 Uiso 1 1 calc R U
C29B C 0.1836(5) 0.1980(4) 0.8027(2) 0.0331(13) Uani 1 1 d . .
H29B H 0.1834 0.1592 0.7729 0.040 Uiso 1 1 calc R U
C30B C 0.2377(4) 0.3187(4) 0.8103(2) 0.0237(11) Uani 1 1 d . .
H30B H 0.2736 0.3628 0.7853 0.028 Uiso 1 1 calc R U
C31B C 0.2914(4) 0.5898(4) 0.80894(19) 0.0209(10) Uani 1 1 d . .
C32B C 0.1757(5) 0.5361(5) 0.7778(2) 0.0324(13) Uani 1 1 d . .
H32B H 0.1144 0.4644 0.7850 0.039 Uiso 1 1 calc R U
C33B C 0.1480(6) 0.5855(5) 0.7365(2) 0.0381(14) Uani 1 1 d . .
H33B H 0.0679 0.5478 0.7154 0.046 Uiso 1 1 calc R U
C34B C 0.2355(6) 0.6888(6) 0.7256(2) 0.0415(15) Uani 1 1 d . .
H34B H 0.2168 0.7214 0.6966 0.050 Uiso 1 1 calc R U
C35B C 0.3507(6) 0.7449(6) 0.7570(3) 0.0503(18) Uani 1 1 d . .
H35B H 0.4112 0.8173 0.7501 0.060 Uiso 1 1 calc R U
C36B C 0.3785(5) 0.6960(5) 0.7987(2) 0.0381(15) Uani 1 1 d . .
H36B H 0.4578 0.7355 0.8204 0.046 Uiso 1 1 calc R U
O3B O 0.1417(3) 0.7889(3) 1.00752(15) 0.0344(9) Uani 1 1 d . .
O4B O -0.0004(3) 0.6938(3) 1.04938(15) 0.0339(9) Uani 1 1 d . .
C37B C 0.0880(5) 0.7137(4) 1.0342(2) 0.0244(11) Uani 1 1 d . .
C38B C 0.1429(5) 0.6348(5) 1.0486(2) 0.0307(13) Uani 1 1 d . .
F7B F 0.1341(3) 0.5694(3) 1.00815(12) 0.0391(8) Uani 1 1 d . .
F8B F 0.0908(3) 0.5591(3) 1.07947(13) 0.0452(9) Uani 1 1 d . .
F9B F 0.2612(3) 0.6984(3) 1.07213(15) 0.0550(11) Uani 1 1 d . .
O5B O 1.0071(4) 0.8349(4) 0.89397(17) 0.0502(12) Uani 1 1 d . .
O6B O 1.2059(4) 0.9240(4) 0.92074(17) 0.0634(15) Uani 1 1 d . .
C39B C 1.1083(6) 0.8584(5) 0.8909(2) 0.0356(14) Uani 1 1 d . .
C40B C 1.1104(6) 0.7982(6) 0.8425(3) 0.0486(17) Uani 1 1 d . .
F10B F 1.0401(4) 0.6821(4) 0.8360(2) 0.0834(15) Uani 1 1 d . .
F11B F 1.2183(4) 0.8140(4) 0.8441(2) 0.0986(18) Uani 1 1 d . .
F12B F 1.0740(7) 0.8344(5) 0.80249(16) 0.122(2) Uani 1 1 d . .

loop_
_atom_site_aniso_label
_atom_site_aniso_U_11
_atom_site_aniso_U_22
_atom_site_aniso_U_33
_atom_site_aniso_U_23
_atom_site_aniso_U_13
_atom_site_aniso_U_12
Pt1 0.01354(9) 0.01081(8) 0.02052(10) 0.00505(7) 0.00873(8) 0.00631(7)
Ag1 0.0240(2) 0.0286(2) 0.0355(2) 0.01008(17) 0.01246(18) 0.01861(17)
Ag2 0.0234(2) 0.02183(19) 0.0334(2) 0.00681(17) 0.01283(18) 0.01098(16)
P1A 0.0142(6) 0.0123(5) 0.0222(7) 0.0045(5) 0.0078(5) 0.0071(5)
P2A 0.0158(6) 0.0104(5) 0.0241(7) 0.0053(5) 0.0097(5) 0.0060(5)
C1A 0.022(3) 0.018(2) 0.031(3) 0.007(2) 0.012(2) 0.012(2)
C2A 0.017(2) 0.018(2) 0.032(3) 0.010(2) 0.011(2) 0.011(2)
N1A 0.018(2) 0.0105(17) 0.031(2) 0.0125(16) 0.0143(18) 0.0087(16)
C3A 0.014(2) 0.0092(19) 0.019(2) 0.0006(17) 0.0042(19) 0.0047(17)
O1A 0.0175(17) 0.0142(15) 0.0284(19) 0.0111(14) 0.0120(15) 0.0084(13)
C4A 0.012(2) 0.015(2) 0.025(3) 0.0069(19) 0.008(2) 0.0073(18)
C5A 0.021(3) 0.012(2) 0.033(3) 0.007(2) 0.009(2) 0.008(2)
C6A 0.016(3) 0.021(2) 0.036(3) 0.001(2) 0.002(2) 0.003(2)
C7A 0.024(3) 0.038(3) 0.032(3) 0.008(2) 0.004(2) 0.021(3)
C8A 0.022(3) 0.020(2) 0.032(3) 0.007(2) 0.012(2) 0.014(2)
C9A 0.019(2) 0.012(2) 0.020(2) 0.0070(18) 0.011(2) 0.0093(18)
C10A 0.023(3) 0.013(2) 0.022(3) 0.0090(19) 0.010(2) 0.012(2)
O2A 0.029(2) 0.0195(17) 0.033(2) 0.0019(15) 0.0179(17) 0.0144(15)
N2A 0.018(2) 0.0139(18) 0.019(2) 0.0023(15) 0.0085(17) 0.0090(16)
C11A 0.021(3) 0.015(2) 0.019(3) 0.0022(18) 0.008(2) 0.0073(19)
C12A 0.025(3) 0.016(2) 0.029(3) 0.004(2) 0.012(2) 0.013(2)
C13A 0.019(2) 0.012(2) 0.021(3) -0.0015(18) 0.008(2) 0.0058(19)
C14A 0.023(3) 0.025(2) 0.023(3) 0.003(2) 0.008(2) 0.015(2)
C15A 0.018(3) 0.038(3) 0.031(3) 0.000(2) 0.004(2) 0.016(2)
C16A 0.021(3) 0.028(3) 0.046(4) 0.003(3) 0.017(3) 0.008(2)
C17A 0.027(3) 0.027(3) 0.037(3) 0.012(2) 0.019(3) 0.008(2)
C18A 0.021(3) 0.024(2) 0.030(3) 0.012(2) 0.011(2) 0.013(2)
C19A 0.018(2) 0.017(2) 0.022(3) 0.0058(19) 0.007(2) 0.0095(19)
C20A 0.021(3) 0.017(2) 0.028(3) 0.002(2) 0.007(2) 0.010(2)
C21A 0.017(3) 0.022(2) 0.032(3) 0.005(2) 0.001(2) 0.011(2)
C22A 0.022(3) 0.029(3) 0.023(3) 0.006(2) 0.004(2) 0.008(2)
C23A 0.037(3) 0.039(3) 0.027(3) -0.003(2) 0.005(3) 0.023(3)
C24A 0.025(3) 0.035(3) 0.031(3) -0.001(2) 0.002(2) 0.022(2)
C25A 0.016(2) 0.013(2) 0.025(3) 0.0034(19) 0.009(2) 0.0033(18)
C26A 0.023(3) 0.017(2) 0.027(3) 0.005(2) 0.009(2) 0.007(2)
C27A 0.022(3) 0.036(3) 0.029(3) 0.003(2) 0.003(2) 0.017(2)
C28A 0.016(3) 0.027(3) 0.032(3) -0.006(2) 0.006(2) 0.002(2)
C29A 0.017(3) 0.017(2) 0.045(4) 0.003(2) 0.014(3) -0.003(2)
C30A 0.025(3) 0.018(2) 0.037(3) 0.011(2) 0.010(2) 0.009(2)
C31A 0.023(3) 0.013(2) 0.023(3) 0.0039(19) 0.006(2) 0.0085(19)
C32A 0.025(3) 0.025(3) 0.037(3) 0.006(2) 0.010(3) 0.014(2)
C33A 0.027(3) 0.035(3) 0.040(4) 0.003(3) 0.001(3) 0.017(3)
C34A 0.040(4) 0.029(3) 0.029(3) 0.003(2) 0.004(3) 0.018(3)
C35A 0.038(3) 0.028(3) 0.027(3) 0.006(2) 0.014(3) 0.010(3)
C36A 0.027(3) 0.021(2) 0.024(3) 0.003(2) 0.009(2) 0.012(2)
O3A 0.049(3) 0.040(2) 0.033(2) 0.0033(18) 0.014(2) 0.027(2)
O4A 0.050(3) 0.032(2) 0.044(3) 0.0106(18) 0.019(2) 0.028(2)
C37A 0.017(3) 0.031(3) 0.029(3) -0.001(2) 0.002(2) 0.013(2)
C38A 0.040(4) 0.032(3) 0.037(4) 0.009(3) 0.012(3) 0.018(3)
F1A 0.124(4) 0.070(3) 0.027(2) 0.005(2) 0.005(2) 0.056(3)
F2A 0.059(2) 0.044(2) 0.059(2) 0.0230(18) 0.018(2) 0.0370(19)
F3A 0.076(3) 0.079(3) 0.116(4) 0.064(3) 0.076(3) 0.048(3)
O5A 0.026(2) 0.035(2) 0.062(3) -0.003(2) 0.001(2) 0.0212(19)
O6A 0.029(2) 0.0219(19) 0.060(3) -0.0002(18) 0.005(2) 0.0111(17)
C39A 0.022(3) 0.021(2) 0.032(3) 0.004(2) 0.010(2) 0.011(2)
C40A 0.035(3) 0.020(3) 0.056(4) 0.005(3) 0.007(3) 0.016(2)
F4A 0.031(2) 0.071(3) 0.068(3) 0.007(2) 0.0149(19) 0.033(2)
F5A 0.051(2) 0.055(2) 0.047(2) -0.0013(19) -0.0046(19) 0.031(2)
F6A 0.032(2) 0.0204(17) 0.144(4) 0.006(2) -0.013(2) 0.0064(16)
Pt2 0.01460(10) 0.01367(8) 0.01860(10) 0.00130(7) 0.00382(8) 0.00722(7)
Ag3 0.0257(2) 0.02144(18) 0.0364(2) -0.00222(17) 0.00410(18) 0.01280(17)
Ag4 0.0183(2) 0.0267(2) 0.0470(3) -0.00464(19) 0.00831(19) 0.00949(17)
P1B 0.0157(6) 0.0173(6) 0.0230(7) 0.0008(5) 0.0038(5) 0.0094(5)
P2B 0.0143(6) 0.0183(6) 0.0196(7) 0.0022(5) 0.0041(5) 0.0086(5)
C1B 0.024(3) 0.023(2) 0.031(3) -0.005(2) -0.004(2) 0.017(2)
C2B 0.018(3) 0.016(2) 0.029(3) 0.003(2) -0.004(2) 0.007(2)
N1B 0.015(2) 0.0131(18) 0.020(2) 0.0005(16) 0.0008(17) 0.0054(16)
C3B 0.019(2) 0.015(2) 0.022(3) 0.0024(19) 0.009(2) 0.0091(19)
O1B 0.0150(17) 0.0149(15) 0.0262(19) -0.0020(14) -0.0015(15) 0.0049(13)
C4B 0.019(2) 0.010(2) 0.025(3) -0.0016(18) 0.004(2) 0.0060(19)
C5B 0.024(3) 0.019(2) 0.025(3) -0.003(2) 0.005(2) 0.008(2)
C6B 0.031(3) 0.020(2) 0.032(3) 0.005(2) 0.010(3) 0.007(2)
C7B 0.044(4) 0.018(2) 0.033(3) 0.007(2) 0.006(3) 0.015(2)
C8B 0.027(3) 0.023(3) 0.035(3) 0.004(2) 0.003(3) 0.014(2)
C9B 0.021(3) 0.013(2) 0.029(3) -0.001(2) 0.005(2) 0.008(2)
C10B 0.015(2) 0.018(2) 0.027(3) 0.003(2) 0.007(2) 0.009(2)
O2B 0.0197(19) 0.0199(17) 0.047(2) -0.0080(16) 0.0126(17) 0.0086(15)
N2B 0.021(2) 0.0174(19) 0.025(2) 0.0023(17) 0.0104(19) 0.0095(17)
C11B 0.023(3) 0.024(3) 0.027(3) 0.001(2) 0.012(2) 0.011(2)
C12B 0.022(3) 0.031(3) 0.027(3) 0.005(2) 0.010(2) 0.016(2)
C13B 0.015(2) 0.015(2) 0.029(3) 0.005(2) 0.005(2) 0.0076(19)
C14B 0.021(3) 0.025(3) 0.031(3) 0.006(2) 0.005(2) 0.010(2)
C15B 0.021(3) 0.030(3) 0.044(4) 0.016(3) 0.006(3) 0.009(2)
C16B 0.020(3) 0.021(3) 0.072(5) 0.003(3) 0.000(3) 0.008(2)
C17B 0.025(3) 0.021(3) 0.066(4) -0.008(3) 0.010(3) 0.011(2)
C18B 0.027(3) 0.023(3) 0.043(4) -0.002(2) 0.012(3) 0.012(2)
C19B 0.023(3) 0.018(2) 0.025(3) 0.001(2) 0.008(2) 0.011(2)
C20B 0.026(3) 0.041(3) 0.036(3) 0.011(3) 0.013(3) 0.015(3)
C21B 0.028(3) 0.050(4) 0.026(3) 0.007(3) 0.008(3) 0.015(3)
C22B 0.034(3) 0.038(3) 0.028(3) 0.005(3) 0.016(3) 0.012(3)
C23B 0.026(3) 0.039(3) 0.040(4) 0.001(3) 0.016(3) 0.012(3)
C24B 0.023(3) 0.027(3) 0.040(3) 0.006(2) 0.014(3) 0.011(2)
C25B 0.013(2) 0.022(2) 0.022(3) 0.006(2) 0.005(2) 0.009(2)
C26B 0.014(3) 0.030(3) 0.024(3) 0.007(2) 0.003(2) 0.003(2)
C27B 0.019(3) 0.028(3) 0.049(4) 0.020(3) 0.004(3) 0.005(2)
C28B 0.020(3) 0.022(3) 0.059(4) 0.007(3) -0.006(3) 0.009(2)
C29B 0.033(3) 0.023(3) 0.045(4) -0.002(2) 0.004(3) 0.017(2)
C30B 0.019(3) 0.023(2) 0.030(3) 0.002(2) 0.005(2) 0.012(2)
C31B 0.021(3) 0.025(2) 0.023(3) 0.005(2) 0.008(2) 0.015(2)
C32B 0.029(3) 0.026(3) 0.035(3) 0.005(2) 0.001(3) 0.011(2)
C33B 0.043(4) 0.041(3) 0.027(3) 0.003(3) -0.007(3) 0.024(3)
C34B 0.050(4) 0.062(4) 0.032(3) 0.022(3) 0.013(3) 0.041(4)
C35B 0.046(4) 0.061(4) 0.065(5) 0.049(4) 0.032(4) 0.034(4)
C36B 0.023(3) 0.046(3) 0.049(4) 0.027(3) 0.014(3) 0.018(3)
O3B 0.029(2) 0.032(2) 0.043(2) 0.0119(18) 0.0129(19) 0.0143(18)
O4B 0.025(2) 0.036(2) 0.047(3) 0.0034(18) 0.0104(19) 0.0187(18)
C37B 0.022(3) 0.019(2) 0.029(3) -0.005(2) 0.003(2) 0.009(2)
C38B 0.030(3) 0.029(3) 0.035(3) 0.001(2) 0.005(3) 0.017(2)
F7B 0.050(2) 0.0386(18) 0.040(2) -0.0011(15) 0.0144(17) 0.0292(17)
F8B 0.070(3) 0.047(2) 0.041(2) 0.0209(17) 0.0265(19) 0.041(2)
F9B 0.039(2) 0.040(2) 0.078(3) -0.0142(19) -0.017(2) 0.0271(18)
O5B 0.053(3) 0.052(3) 0.051(3) 0.001(2) 0.016(2) 0.030(2)
O6B 0.050(3) 0.053(3) 0.041(3) 0.020(2) -0.004(2) -0.003(2)
C39B 0.033(3) 0.022(3) 0.026(3) 0.006(2) -0.005(3) 0.000(2)
C40B 0.039(4) 0.048(4) 0.065(5) -0.001(4) 0.012(4) 0.028(3)
F10B 0.060(3) 0.047(2) 0.123(4) -0.031(3) 0.019(3) 0.015(2)
F11B 0.056(3) 0.072(3) 0.169(5) -0.016(3) 0.051(3) 0.025(3)
F12B 0.247(8) 0.156(5) 0.028(3) 0.010(3) 0.024(3) 0.154(6)

loop_
_atom_type_symbol
_atom_type_description
_atom_type_scat_dispersion_real
_atom_type_scat_dispersion_imag
_atom_type_scat_source
C C 0.0033 0.0016 'International Tables Vol C Tables 4.2.6.8 and 6.1.1.4'
H H 0.0000 0.0000 'International Tables Vol C Tables 4.2.6.8 and 6.1.1.4'
Ag Ag -0.8971 1.1015 'International Tables Vol C Tables 4.2.6.8 and 6.1.1.4'
F F 0.0171 0.0103 'International Tables Vol C Tables 4.2.6.8 and 6.1.1.4'
N N 0.0061 0.0033 'International Tables Vol C Tables 4.2.6.8 and 6.1.1.4'
O O 0.0106 0.0060 'International Tables Vol C Tables 4.2.6.8 and 6.1.1.4'
P P 0.1023 0.0942 'International Tables Vol C Tables 4.2.6.8 and 6.1.1.4'
Pt Pt -1.7033 8.3905 'International Tables Vol C Tables 4.2.6.8 and 6.1.1.4'

loop_
_geom_angle_atom_site_label_1
_geom_angle_atom_site_label_2
_geom_angle_atom_site_label_3
_geom_angle
_geom_angle_site_symmetry_1
_geom_angle_site_symmetry_3
N2A Pt1 N1A 92.03(15) . .
N2A Pt1 P1A 173.26(11) . .
N1A Pt1 P1A 81.47(11) . .
N2A Pt1 P2A 81.27(11) . .
N1A Pt1 P2A 172.78(12) . .
P1A Pt1 P2A 105.14(5) . .
O5A Ag1 O3A 95.95(14) . .
O5A Ag1 O1A 136.67(14) . .
O3A Ag1 O1A 106.97(12) . .
O5A Ag1 O1A 130.13(13) . 2_566
O3A Ag1 O1A 102.27(12) . 2_566
O1A Ag1 O1A 80.71(11) . 2_566
O6A Ag2 O2A 146.19(14) . .
O6A Ag2 O2A 103.26(12) . 2_556
O2A Ag2 O2A 81.59(12) . 2_556
O6A Ag2 O4A 107.98(15) . .
O2A Ag2 O4A 104.91(13) . .
O2A Ag2 O4A 94.41(12) 2_556 .
O6A Ag2 O3A 99.57(14) . .
O2A Ag2 O3A 94.63(13) . .
O2A Ag2 O3A 143.86(12) 2_556 .
O4A Ag2 O3A 51.61(12) . .
C19A P1A C13A 104.4(2) . .
C19A P1A C1A 106.7(2) . .
C13A P1A C1A 106.9(2) . .
C19A P1A Pt1 114.93(16) . .
C13A P1A Pt1 120.43(15) . .
C1A P1A Pt1 102.56(16) . .
C25A P2A C31A 107.3(2) . .
C25A P2A C12A 103.1(2) . .
C31A P2A C12A 108.2(2) . .
C25A P2A Pt1 118.50(16) . .
C31A P2A Pt1 114.90(15) . .
C12A P2A Pt1 103.66(16) . .
C2A C1A P1A 109.1(3) . .
C2A C1A H1A1 109.9 . .
P1A C1A H1A1 109.9 . .
C2A C1A H1A2 109.9 . .
P1A C1A H1A2 109.9 . .
H1A1 C1A H1A2 108.3 . .
N1A C2A C1A 106.1(4) . .
N1A C2A H2A1 110.5 . .
C1A C2A H2A1 110.5 . .
N1A C2A H2A2 110.5 . .
C1A C2A H2A2 110.5 . .
H2A1 C2A H2A2 108.7 . .
C3A N1A C2A 122.3(4) . .
C3A N1A Pt1 124.5(3) . .
C2A N1A Pt1 113.1(3) . .
O1A C3A N1A 126.0(4) . .
O1A C3A C4A 117.1(4) . .
N1A C3A C4A 116.3(4) . .
C3A O1A Ag1 113.7(3) . .
C3A O1A Ag1 143.3(3) . 2_566
Ag1 O1A Ag1 99.29(11) . 2_566
C9A C4A C5A 119.1(4) . .
C9A C4A C3A 126.9(4) . .
C5A C4A C3A 113.9(4) . .
C6A C5A C4A 121.4(4) . .
C6A C5A H5A 119.3 . .
C4A C5A H5A 119.3 . .
C5A C6A C7A 119.3(5) . .
C5A C6A H6A 120.3 . .
C7A C6A H6A 120.3 . .
C8A C7A C6A 120.0(5) . .
C8A C7A H7A 120.0 . .
C6A C7A H7A 120.0 . .
C7A C8A C9A 121.4(4) . .
C7A C8A H8A 119.3 . .
C9A C8A H8A 119.3 . .
C8A C9A C4A 118.8(4) . .
C8A C9A C10A 115.8(4) . .
C4A C9A C10A 125.4(4) . .
O2A C10A N2A 124.1(4) . .
O2A C10A C9A 117.8(4) . .
N2A C10A C9A 117.9(4) . .
C10A O2A Ag2 113.8(3) . .
C10A O2A Ag2 132.0(3) . 2_556
Ag2 O2A Ag2 98.41(12) . 2_556
C10A N2A C11A 117.6(4) . .
C10A N2A Pt1 125.6(3) . .
C11A N2A Pt1 113.8(3) . .
N2A C11A C12A 105.5(4) . .
N2A C11A H11A 110.6 . .
C12A C11A H11A 110.6 . .
N2A C11A H11B 110.6 . .
C12A C11A H11B 110.6 . .
H11A C11A H11B 108.8 . .
C11A C12A P2A 106.3(3) . .
C11A C12A H12A 110.5 . .
P2A C12A H12A 110.5 . .
C11A C12A H12B 110.5 . .
P2A C12A H12B 110.5 . .
H12A C12A H12B 108.7 . .
C14A C13A C18A 119.6(4) . .
C14A C13A P1A 119.5(4) . .
C18A C13A P1A 120.8(4) . .
C15A C14A C13A 120.1(5) . .
C15A C14A H14A 119.9 . .
C13A C14A H14A 119.9 . .
C16A C15A C14A 119.8(5) . .
C16A C15A H15A 120.1 . .
C14A C15A H15A 120.1 . .
C15A C16A C17A 120.6(5) . .
C15A C16A H16A 119.7 . .
C17A C16A H16A 119.7 . .
C18A C17A C16A 120.1(5) . .
C18A C17A H17A 120.0 . .
C16A C17A H17A 120.0 . .
C17A C18A C13A 119.8(5) . .
C17A C18A H18A 120.1 . .
C13A C18A H18A 120.1 . .
C20A C19A C24A 119.6(5) . .
C20A C19A P1A 120.5(4) . .
C24A C19A P1A 119.9(4) . .
C21A C20A C19A 120.2(5) . .
C21A C20A H20A 119.9 . .
C19A C20A H20A 119.9 . .
C22A C21A C20A 120.5(5) . .
C22A C21A H21A 119.8 . .
C20A C21A H21A 119.8 . .
C21A C22A C23A 119.7(5) . .
C21A C22A H22A 120.2 . .
C23A C22A H22A 120.2 . .
C22A C23A C24A 120.0(5) . .
C22A C23A H23A 120.0 . .
C24A C23A H23A 120.0 . .
C19A C24A C23A 120.0(5) . .
C19A C24A H24A 120.0 . .
C23A C24A H24A 120.0 . .
C26A C25A C30A 118.8(4) . .
C26A C25A P2A 121.3(3) . .
C30A C25A P2A 119.4(4) . .
C27A C26A C25A 120.7(5) . .
C27A C26A H26A 119.7 . .
C25A C26A H26A 119.7 . .
C28A C27A C26A 119.7(5) . .
C28A C27A H27A 120.1 . .
C26A C27A H27A 120.1 . .
C27A C28A C29A 119.7(5) . .
C27A C28A H28A 120.2 . .
C29A C28A H28A 120.2 . .
C30A C29A C28A 121.0(5) . .
C30A C29A H29A 119.5 . .
C28A C29A H29A 119.5 . .
C29A C30A C25A 120.0(5) . .
C29A C30A H30A 120.0 . .
C25A C30A H30A 120.0 . .
C32A C31A C36A 118.5(5) . .
C32A C31A P2A 120.1(4) . .
C36A C31A P2A 121.1(4) . .
C33A C32A C31A 120.4(5) . .
C33A C32A H32A 119.8 . .
C31A C32A H32A 119.8 . .
C32A C33A C34A 120.6(5) . .
C32A C33A H33A 119.7 . .
C34A C33A H33A 119.7 . .
C35A C34A C33A 119.0(5) . .
C35A C34A H34A 120.5 . .
C33A C34A H34A 120.5 . .
C36A C35A C34A 121.0(5) . .
C36A C35A H35A 119.5 . .
C34A C35A H35A 119.5 . .
C35A C36A C31A 120.5(5) . .
C35A C36A H36A 119.7 . .
C31A C36A H36A 119.7 . .
C37A O3A Ag1 145.9(4) . .
C37A O3A Ag2 87.8(3) . .
Ag1 O3A Ag2 98.43(14) . .
C37A O4A Ag2 89.6(3) . .
O4A C37A O3A 128.8(5) . .
O4A C37A C38A 114.9(5) . .
O3A C37A C38A 116.3(5) . .
F1A C38A F3A 107.1(5) . .
F1A C38A F2A 107.0(5) . .
F3A C38A F2A 104.1(5) . .
F1A C38A C37A 113.3(5) . .
F3A C38A C37A 110.7(5) . .
F2A C38A C37A 114.0(5) . .
C39A O5A Ag1 139.1(4) . .
C39A O6A Ag2 128.6(3) . .
O5A C39A O6A 132.0(5) . .
O5A C39A C40A 116.0(4) . .
O6A C39A C40A 112.0(4) . .
F6A C40A F4A 107.4(5) . .
F6A C40A F5A 106.5(5) . .
F4A C40A F5A 105.7(4) . .
F6A C40A C39A 114.5(5) . .
F4A C40A C39A 112.2(5) . .
F5A C40A C39A 109.9(5) . .
N2B Pt2 N1B 91.96(16) . .
N2B Pt2 P1B 173.02(12) . .
N1B Pt2 P1B 81.52(11) . .
N2B Pt2 P2B 80.44(12) . .
N1B Pt2 P2B 170.94(11) . .
P1B Pt2 P2B 105.83(5) . .
O3B Ag3 O1B 131.48(12) 1_655 .
O3B Ag3 O1B 130.93(12) 1_655 2_777
O1B Ag3 O1B 81.87(11) . 2_777
O3B Ag3 O5B 92.41(15) 1_655 .
O1B Ag3 O5B 104.01(14) . .
O1B Ag3 O5B 115.75(14) 2_777 .
O2B Ag4 O3B 146.46(13) . .
O2B Ag4 O6B 116.83(16) . 1_455
O3B Ag4 O6B 79.24(15) . 1_455
O2B Ag4 O2B 72.34(13) . 2_677
O3B Ag4 O2B 135.88(12) . 2_677
O6B Ag4 O2B 102.48(14) 1_455 2_677
C13B P1B C19B 105.6(2) . .
C13B P1B C1B 105.8(2) . .
C19B P1B C1B 107.9(2) . .
C13B P1B Pt2 117.93(17) . .
C19B P1B Pt2 116.32(16) . .
C1B P1B Pt2 102.47(16) . .
C31B P2B C25B 106.7(2) . .
C31B P2B C12B 104.3(2) . .
C25B P2B C12B 108.0(2) . .
C31B P2B Pt2 113.54(17) . .
C25B P2B Pt2 120.10(16) . .
C12B P2B Pt2 103.00(17) . .
C2B C1B P1B 108.1(3) . .
C2B C1B H1B1 110.1 . .
P1B C1B H1B1 110.1 . .
C2B C1B H1B2 110.1 . .
P1B C1B H1B2 110.1 . .
H1B1 C1B H1B2 108.4 . .
N1B C2B C1B 105.7(4) . .
N1B C2B H2B1 110.6 . .
C1B C2B H2B1 110.6 . .
N1B C2B H2B2 110.6 . .
C1B C2B H2B2 110.6 . .
H2B1 C2B H2B2 108.7 . .
C3B N1B C2B 119.2(4) . .
C3B N1B Pt2 126.9(3) . .
C2B N1B Pt2 113.1(3) . .
O1B C3B N1B 124.8(4) . .
O1B C3B C4B 117.0(4) . .
N1B C3B C4B 117.9(4) . .
C3B O1B Ag3 128.3(3) . .
C3B O1B Ag3 112.5(3) . 2_777
Ag3 O1B Ag3 98.14(11) . 2_777
C5B C4B C9B 119.2(4) . .
C5B C4B C3B 114.4(4) . .
C9B C4B C3B 126.4(4) . .
C6B C5B C4B 121.2(5) . .
C6B C5B H5B 119.4 . .
C4B C5B H5B 119.4 . .
C5B C6B C7B 120.0(5) . .
C5B C6B H6B 120.0 . .
C7B C6B H6B 120.0 . .
C6B C7B C8B 119.4(5) . .
C6B C7B H7B 120.3 . .
C8B C7B H7B 120.3 . .
C7B C8B C9B 121.2(5) . .
C7B C8B H8B 119.4 . .
C9B C8B H8B 119.4 . .
C4B C9B C8B 119.0(5) . .
C4B C9B C10B 125.9(4) . .
C8B C9B C10B 115.1(4) . .
O2B C10B N2B 124.7(4) . .
O2B C10B C9B 116.1(4) . .
N2B C10B C9B 119.0(4) . .
C10B O2B Ag4 139.3(3) . .
C10B O2B Ag4 110.2(3) . 2_677
Ag4 O2B Ag4 107.66(12) . 2_677
C10B N2B C11B 121.4(4) . .
C10B N2B Pt2 125.0(3) . .
C11B N2B Pt2 113.6(3) . .
N2B C11B C12B 107.8(4) . .
N2B C11B H11C 110.1 . .
C12B C11B H11C 110.1 . .
N2B C11B H11D 110.1 . .
C12B C11B H11D 110.1 . .
H11C C11B H11D 108.5 . .
C11B C12B P2B 108.9(3) . .
C11B C12B H12C 109.9 . .
P2B C12B H12C 109.9 . .
C11B C12B H12D 109.9 . .
P2B C12B H12D 109.9 . .
H12C C12B H12D 108.3 . .
C18B C13B C14B 118.5(5) . .
C18B C13B P1B 122.4(4) . .
C14B C13B P1B 119.0(4) . .
C15B C14B C13B 121.0(5) . .
C15B C14B H14B 119.5 . .
C13B C14B H14B 119.5 . .
C16B C15B C14B 119.1(6) . .
C16B C15B H15B 120.5 . .
C14B C15B H15B 120.5 . .
C15B C16B C17B 120.5(5) . .
C15B C16B H16B 119.8 . .
C17B C16B H16B 119.8 . .
C18B C17B C16B 120.2(5) . .
C18B C17B H17B 119.9 . .
C16B C17B H17B 119.9 . .
C17B C18B C13B 120.8(5) . .
C17B C18B H18B 119.6 . .
C13B C18B H18B 119.6 . .
C20B C19B C24B 118.5(5) . .
C20B C19B P1B 119.1(4) . .
C24B C19B P1B 122.4(4) . .
C19B C20B C21B 121.4(5) . .
C19B C20B H20B 119.3 . .
C21B C20B H20B 119.3 . .
C20B C21B C22B 119.6(6) . .
C20B C21B H21B 120.2 . .
C22B C21B H21B 120.2 . .
C23B C22B C21B 119.7(5) . .
C23B C22B H22B 120.2 . .
C21B C22B H22B 120.2 . .
C22B C23B C24B 121.0(5) . .
C22B C23B H23B 119.5 . .
C24B C23B H23B 119.5 . .
C23B C24B C19B 119.8(5) . .
C23B C24B H24B 120.1 . .
C19B C24B H24B 120.1 . .
C30B C25B C26B 118.6(5) . .
C30B C25B P2B 121.2(4) . .
C26B C25B P2B 119.9(4) . .
C27B C26B C25B 119.8(5) . .
C27B C26B H26B 120.1 . .
C25B C26B H26B 120.1 . .
C28B C27B C26B 120.8(5) . .
C28B C27B H27B 119.6 . .
C26B C27B H27B 119.6 . .
C27B C28B C29B 120.0(5) . .
C27B C28B H28B 120.0 . .
C29B C28B H28B 120.0 . .
C30B C29B C28B 119.7(5) . .
C30B C29B H29B 120.1 . .
C28B C29B H29B 120.1 . .
C29B C30B C25B 121.0(5) . .
C29B C30B H30B 119.5 . .
C25B C30B H30B 119.5 . .
C32B C31B C36B 118.7(5) . .
C32B C31B P2B 121.1(4) . .
C36B C31B P2B 119.6(4) . .
C31B C32B C33B 120.6(5) . .
C31B C32B H32B 119.7 . .
C33B C32B H32B 119.7 . .
C34B C33B C32B 120.4(6) . .
C34B C33B H33B 119.8 . .
C32B C33B H33B 119.8 . .
C33B C34B C35B 119.7(5) . .
C33B C34B H34B 120.2 . .
C35B C34B H34B 120.2 . .
C34B C35B C36B 120.0(6) . .
C34B C35B H35B 120.0 . .
C36B C35B H35B 120.0 . .
C35B C36B C31B 120.6(6) . .
C35B C36B H36B 119.7 . .
C31B C36B H36B 119.7 . .
C37B O3B Ag4 141.3(4) . .
C37B O3B Ag3 112.8(3) . 1_455
Ag4 O3B Ag3 102.28(14) . 1_455
O4B C37B O3B 129.6(5) . .
O4B C37B C38B 117.1(5) . .
O3B C37B C38B 113.3(5) . .
F8B C38B F7B 105.7(4) . .
F8B C38B F9B 106.3(5) . .
F7B C38B F9B 106.3(4) . .
F8B C38B C37B 113.6(5) . .
F7B C38B C37B 112.6(5) . .
F9B C38B C37B 111.8(4) . .
C39B O5B Ag3 99.5(4) . .
C39B O6B Ag4 134.7(4) . 1_655
O6B C39B O5B 128.4(7) . .
O6B C39B C40B 116.9(6) . .
O5B C39B C40B 114.8(5) . .
F12B C40B F11B 109.6(7) . .
F12B C40B F10B 106.8(6) . .
F11B C40B F10B 103.7(5) . .
F12B C40B C39B 111.4(5) . .
F11B C40B C39B 112.3(6) . .
F10B C40B C39B 112.7(6) . .

loop_
_geom_bond_atom_site_label_1
_geom_bond_atom_site_label_2
_geom_bond_distance
_geom_bond_site_symmetry_2
Pt1 N2A 2.055(4) .
Pt1 N1A 2.070(3) .
Pt1 P1A 2.2440(13) .
Pt1 P2A 2.2490(13) .
Ag1 O5A 2.247(4) .
Ag1 O3A 2.405(4) .
Ag1 O1A 2.410(3) .
Ag1 O1A 2.429(3) 2_566
Ag2 O6A 2.227(4) .
Ag2 O2A 2.311(3) .
Ag2 O2A 2.473(3) 2_556
Ag2 O4A 2.536(4) .
Ag2 O3A 2.572(4) .
P1A C19A 1.813(5) .
P1A C13A 1.817(5) .
P1A C1A 1.852(5) .
P2A C25A 1.800(5) .
P2A C31A 1.810(5) .
P2A C12A 1.832(5) .
C1A C2A 1.522(7) .
C1A H1A1 0.9900 .
C1A H1A2 0.9900 .
C2A N1A 1.465(6) .
C2A H2A1 0.9900 .
C2A H2A2 0.9900 .
N1A C3A 1.306(6) .
C3A O1A 1.274(5) .
C3A C4A 1.503(6) .
O1A Ag1 2.429(3) 2_566
C4A C9A 1.395(6) .
C4A C5A 1.397(7) .
C5A C6A 1.377(7) .
C5A H5A 0.9500 .
C6A C7A 1.381(7) .
C6A H6A 0.9500 .
C7A C8A 1.379(7) .
C7A H7A 0.9500 .
C8A C9A 1.390(6) .
C8A H8A 0.9500 .
C9A C10A 1.501(6) .
C10A O2A 1.266(5) .
C10A N2A 1.313(6) .
O2A Ag2 2.473(3) 2_556
N2A C11A 1.469(5) .
C11A C12A 1.533(6) .
C11A H11A 0.9900 .
C11A H11B 0.9900 .
C12A H12A 0.9900 .
C12A H12B 0.9900 .
C13A C14A 1.392(7) .
C13A C18A 1.392(7) .
C14A C15A 1.386(7) .
C14A H14A 0.9500 .
C15A C16A 1.375(8) .
C15A H15A 0.9500 .
C16A C17A 1.383(8) .
C16A H16A 0.9500 .
C17A C18A 1.382(7) .
C17A H17A 0.9500 .
C18A H18A 0.9500 .
C19A C20A 1.383(6) .
C19A C24A 1.388(7) .
C20A C21A 1.383(7) .
C20A H20A 0.9500 .
C21A C22A 1.382(7) .
C21A H21A 0.9500 .
C22A C23A 1.383(7) .
C22A H22A 0.9500 .
C23A C24A 1.394(7) .
C23A H23A 0.9500 .
C24A H24A 0.9500 .
C25A C26A 1.389(7) .
C25A C30A 1.395(6) .
C26A C27A 1.386(7) .
C26A H26A 0.9500 .
C27A C28A 1.381(7) .
C27A H27A 0.9500 .
C28A C29A 1.381(8) .
C28A H28A 0.9500 .
C29A C30A 1.370(7) .
C29A H29A 0.9500 .
C30A H30A 0.9500 .
C31A C32A 1.391(7) .
C31A C36A 1.394(7) .
C32A C33A 1.377(8) .
C32A H32A 0.9500 .
C33A C34A 1.383(8) .
C33A H33A 0.9500 .
C34A C35A 1.381(8) .
C34A H34A 0.9500 .
C35A C36A 1.366(7) .
C35A H35A 0.9500 .
C36A H36A 0.9500 .
O3A C37A 1.237(6) .
O4A C37A 1.229(6) .
C37A C38A 1.516(8) .
C38A F1A 1.324(7) .
C38A F3A 1.329(7) .
C38A F2A 1.341(6) .
O5A C39A 1.229(6) .
O6A C39A 1.237(6) .
C39A C40A 1.534(8) .
C40A F6A 1.312(6) .
C40A F4A 1.333(7) .
C40A F5A 1.345(7) .
Pt2 N2B 2.057(4) .
Pt2 N1B 2.059(4) .
Pt2 P1B 2.2489(13) .
Pt2 P2B 2.2502(15) .
Ag3 O3B 2.333(4) 1_655
Ag3 O1B 2.380(3) .
Ag3 O1B 2.431(3) 2_777
Ag3 O5B 2.434(4) .
Ag4 O2B 2.302(3) .
Ag4 O3B 2.307(4) .
Ag4 O6B 2.392(5) 1_455
Ag4 O2B 2.450(3) 2_677
P1B C13B 1.801(5) .
P1B C19B 1.811(5) .
P1B C1B 1.844(5) .
P2B C31B 1.808(5) .
P2B C25B 1.809(5) .
P2B C12B 1.851(5) .
C1B C2B 1.518(7) .
C1B H1B1 0.9900 .
C1B H1B2 0.9900 .
C2B N1B 1.463(6) .
C2B H2B1 0.9900 .
C2B H2B2 0.9900 .
N1B C3B 1.317(6) .
C3B O1B 1.268(5) .
C3B C4B 1.495(6) .
O1B Ag3 2.431(3) 2_777
C4B C5B 1.396(7) .
C4B C9B 1.396(7) .
C5B C6B 1.381(7) .
C5B H5B 0.9500 .
C6B C7B 1.384(8) .
C6B H6B 0.9500 .
C7B C8B 1.385(8) .
C7B H7B 0.9500 .
C8B C9B 1.402(7) .
C8B H8B 0.9500 .
C9B C10B 1.497(7) .
C10B O2B 1.265(5) .
C10B N2B 1.320(6) .
O2B Ag4 2.450(3) 2_677
N2B C11B 1.452(6) .
C11B C12B 1.529(7) .
C11B H11C 0.9900 .
C11B H11D 0.9900 .
C12B H12C 0.9900 .
C12B H12D 0.9900 .
C13B C18B 1.384(7) .
C13B C14B 1.398(7) .
C14B C15B 1.388(7) .
C14B H14B 0.9500 .
C15B C16B 1.380(8) .
C15B H15B 0.9500 .
C16B C17B 1.383(9) .
C16B H16B 0.9500 .
C17B C18B 1.375(7) .
C17B H17B 0.9500 .
C18B H18B 0.9500 .
C19B C20B 1.375(7) .
C19B C24B 1.394(7) .
C20B C21B 1.378(8) .
C20B H20B 0.9500 .
C21B C22B 1.382(8) .
C21B H21B 0.9500 .
C22B C23B 1.364(8) .
C22B H22B 0.9500 .
C23B C24B 1.382(8) .
C23B H23B 0.9500 .
C24B H24B 0.9500 .
C25B C30B 1.388(7) .
C25B C26B 1.397(7) .
C26B C27B 1.389(7) .
C26B H26B 0.9500 .
C27B C28B 1.362(8) .
C27B H27B 0.9500 .
C28B C29B 1.386(8) .
C28B H28B 0.9500 .
C29B C30B 1.377(7) .
C29B H29B 0.9500 .
C30B H30B 0.9500 .
C31B C32B 1.380(7) .
C31B C36B 1.386(7) .
C32B C33B 1.381(7) .
C32B H32B 0.9500 .
C33B C34B 1.372(8) .
C33B H33B 0.9500 .
C34B C35B 1.377(9) .
C34B H34B 0.9500 .
C35B C36B 1.384(8) .
C35B H35B 0.9500 .
C36B H36B 0.9500 .
O3B C37B 1.251(6) .
O3B Ag3 2.333(4) 1_455
O4B C37B 1.223(6) .
C37B C38B 1.542(7) .
C38B F8B 1.333(6) .
C38B F7B 1.336(6) .
C38B F9B 1.344(6) .
O5B C39B 1.229(7) .
O6B C39B 1.225(7) .
O6B Ag4 2.392(5) 1_655
C39B C40B 1.539(9) .
C40B F12B 1.291(8) .
C40B F11B 1.317(7) .
C40B F10B 1.327(7) .

loop_
_geom_hbond_atom_site_label_D
_geom_hbond_atom_site_label_H
_geom_hbond_atom_site_label_A
_geom_hbond_distance_DH
_geom_hbond_distance_HA
_geom_hbond_distance_DA
_geom_hbond_angle_DHA
_geom_hbond_site_symmetry_A
C1A H1A1 F4A 0.99 2.62 3.340(6) 129.3 1_455
C1A H1A1 F5A 0.99 2.53 3.517(6) 173.6 1_455
C11A H11A O6A 0.99 2.58 3.384(6) 138.1 2_556
C12A H12B F6A 0.99 2.47 3.254(6) 135.5 1_445
C32A H32A O4A 0.95 2.60 3.434(7) 146.4 2_556
C1B H1B2 O5B 0.99 2.63 3.599(7) 165.3 .
C2B H2B2 O4B 0.99 2.45 3.330(6) 148.5 1_655
C26B H26B O4B 0.95 2.54 3.199(7) 126.8 2_567

loop_
_geom_torsion_atom_site_label_1
_geom_torsion_atom_site_label_2
_geom_torsion_atom_site_label_3
_geom_torsion_atom_site_label_4
_geom_torsion
_geom_torsion_site_symmetry_1
_geom_torsion_site_symmetry_4
C19A P1A C1A C2A 135.2(3) . .
C13A P1A C1A C2A -113.5(3) . .
Pt1 P1A C1A C2A 14.0(4) . .
P1A C1A C2A N1A -44.3(4) . .
C1A C2A N1A C3A -117.2(5) . .
C1A C2A N1A Pt1 60.0(4) . .
C2A N1A C3A O1A -15.2(7) . .
Pt1 N1A C3A O1A 167.9(3) . .
C2A N1A C3A C4A 155.3(4) . .
Pt1 N1A C3A C4A -21.6(6) . .
N1A C3A O1A Ag1 -158.7(4) . .
C4A C3A O1A Ag1 30.9(5) . .
N1A C3A O1A Ag1 -6.5(8) . 2_566
C4A C3A O1A Ag1 -176.9(3) . 2_566
O1A C3A C4A C9A -121.7(5) . .
N1A C3A C4A C9A 67.0(6) . .
O1A C3A C4A C5A 61.7(6) . .
N1A C3A C4A C5A -109.6(5) . .
C9A C4A C5A C6A 0.7(7) . .
C3A C4A C5A C6A 177.6(4) . .
C4A C5A C6A C7A -0.1(8) . .
C5A C6A C7A C8A 0.9(8) . .
C6A C7A C8A C9A -2.4(8) . .
C7A C8A C9A C4A 3.0(7) . .
C7A C8A C9A C10A -175.5(5) . .
C5A C4A C9A C8A -2.1(7) . .
C3A C4A C9A C8A -178.5(4) . .
C5A C4A C9A C10A 176.3(4) . .
C3A C4A C9A C10A -0.2(8) . .
C8A C9A C10A O2A -51.3(6) . .
C4A C9A C10A O2A 130.4(5) . .
C8A C9A C10A N2A 123.5(5) . .
C4A C9A C10A N2A -54.8(6) . .
N2A C10A O2A Ag2 160.2(4) . .
C9A C10A O2A Ag2 -25.4(5) . .
N2A C10A O2A Ag2 -72.0(6) . 2_556
C9A C10A O2A Ag2 102.4(4) . 2_556
O2A C10A N2A C11A 16.4(7) . .
C9A C10A N2A C11A -158.1(4) . .
O2A C10A N2A Pt1 175.1(3) . .
C9A C10A N2A Pt1 0.7(6) . .
C10A N2A C11A C12A 100.1(5) . .
Pt1 N2A C11A C12A -61.1(4) . .
N2A C11A C12A P2A 50.4(4) . .
C25A P2A C12A C11A 101.4(3) . .
C31A P2A C12A C11A -145.1(3) . .
Pt1 P2A C12A C11A -22.6(3) . .
C19A P1A C13A C14A 148.9(4) . .
C1A P1A C13A C14A 36.1(4) . .
Pt1 P1A C13A C14A -80.1(4) . .
C19A P1A C13A C18A -36.3(4) . .
C1A P1A C13A C18A -149.2(4) . .
Pt1 P1A C13A C18A 94.6(4) . .
C18A C13A C14A C15A -0.4(7) . .
P1A C13A C14A C15A 174.4(4) . .
C13A C14A C15A C16A 0.3(7) . .
C14A C15A C16A C17A 0.5(8) . .
C15A C16A C17A C18A -1.3(8) . .
C16A C17A C18A C13A 1.3(8) . .
C14A C13A C18A C17A -0.4(7) . .
P1A C13A C18A C17A -175.1(4) . .
C13A P1A C19A C20A 126.5(4) . .
C1A P1A C19A C20A -120.5(4) . .
Pt1 P1A C19A C20A -7.6(4) . .
C13A P1A C19A C24A -54.1(4) . .
C1A P1A C19A C24A 58.9(5) . .
Pt1 P1A C19A C24A 171.9(4) . .
C24A C19A C20A C21A 1.9(7) . .
P1A C19A C20A C21A -178.6(4) . .
C19A C20A C21A C22A -1.3(7) . .
C20A C21A C22A C23A -0.7(8) . .
C21A C22A C23A C24A 2.0(8) . .
C20A C19A C24A C23A -0.7(8) . .
P1A C19A C24A C23A 179.9(4) . .
C22A C23A C24A C19A -1.2(8) . .
C31A P2A C25A C26A 144.9(4) . .
C12A P2A C25A C26A -100.9(4) . .
Pt1 P2A C25A C26A 12.7(5) . .
C31A P2A C25A C30A -43.1(5) . .
C12A P2A C25A C30A 71.1(4) . .
Pt1 P2A C25A C30A -175.2(3) . .
C30A C25A C26A C27A 2.4(7) . .
P2A C25A C26A C27A 174.5(4) . .
C25A C26A C27A C28A -1.9(8) . .
C26A C27A C28A C29A 0.0(8) . .
C27A C28A C29A C30A 1.4(8) . .
C28A C29A C30A C25A -0.8(8) . .
C26A C25A C30A C29A -1.0(8) . .
P2A C25A C30A C29A -173.3(4) . .
C25A P2A C31A C32A 153.6(4) . .
C12A P2A C31A C32A 43.0(4) . .
Pt1 P2A C31A C32A -72.2(4) . .
C25A P2A C31A C36A -32.1(4) . .
C12A P2A C31A C36A -142.8(4) . .
Pt1 P2A C31A C36A 102.0(4) . .
C36A C31A C32A C33A 0.1(7) . .
P2A C31A C32A C33A 174.5(4) . .
C31A C32A C33A C34A 0.4(8) . .
C32A C33A C34A C35A -0.8(8) . .
C33A C34A C35A C36A 0.8(8) . .
C34A C35A C36A C31A -0.4(8) . .
C32A C31A C36A C35A -0.1(7) . .
P2A C31A C36A C35A -174.4(4) . .
Ag2 O4A C37A O3A -16.1(6) . .
Ag2 O4A C37A C38A 163.7(4) . .
Ag1 O3A C37A O4A 117.7(7) . .
Ag2 O3A C37A O4A 15.8(6) . .
Ag1 O3A C37A C38A -62.1(8) . .
Ag2 O3A C37A C38A -163.9(4) . .
O4A C37A C38A F1A 49.4(7) . .
O3A C37A C38A F1A -130.8(5) . .
O4A C37A C38A F3A -71.0(6) . .
O3A C37A C38A F3A 108.8(6) . .
O4A C37A C38A F2A 172.0(5) . .
O3A C37A C38A F2A -8.2(7) . .
Ag1 O5A C39A O6A 1.0(11) . .
Ag1 O5A C39A C40A -175.4(4) . .
Ag2 O6A C39A O5A -0.6(10) . .
Ag2 O6A C39A C40A 176.0(4) . .
O5A C39A C40A F6A -10.8(8) . .
O6A C39A C40A F6A 172.1(5) . .
O5A C39A C40A F4A -133.6(5) . .
O6A C39A C40A F4A 49.2(7) . .
O5A C39A C40A F5A 109.1(5) . .
O6A C39A C40A F5A -68.1(6) . .
C13B P1B C1B C2B -105.7(4) . .
C19B P1B C1B C2B 141.7(3) . .
Pt2 P1B C1B C2B 18.5(4) . .
P1B C1B C2B N1B -48.1(4) . .
C1B C2B N1B C3B -108.9(5) . .
C1B C2B N1B Pt2 61.4(4) . .
C2B N1B C3B O1B -14.5(7) . .
Pt2 N1B C3B O1B 176.7(3) . .
C2B N1B C3B C4B 158.7(4) . .
Pt2 N1B C3B C4B -10.1(6) . .
N1B C3B O1B Ag3 73.7(6) . .
C4B C3B O1B Ag3 -99.6(4) . .
N1B C3B O1B Ag3 -164.8(4) . 2_777
C4B C3B O1B Ag3 21.9(5) . 2_777
O1B C3B C4B C5B 52.2(6) . .
N1B C3B C4B C5B -121.5(5) . .
O1B C3B C4B C9B -128.5(5) . .
N1B C3B C4B C9B 57.8(7) . .
C9B C4B C5B C6B -0.5(7) . .
C3B C4B C5B C6B 178.9(4) . .
C4B C5B C6B C7B 1.3(8) . .
C5B C6B C7B C8B 0.0(8) . .
C6B C7B C8B C9B -2.0(8) . .
C5B C4B C9B C8B -1.5(7) . .
C3B C4B C9B C8B 179.2(4) . .
C5B C4B C9B C10B -178.9(4) . .
C3B C4B C9B C10B 1.8(8) . .
C7B C8B C9B C4B 2.8(8) . .
C7B C8B C9B C10B -179.5(5) . .
C4B C9B C10B O2B 123.1(5) . .
C8B C9B C10B O2B -54.4(6) . .
C4B C9B C10B N2B -61.6(7) . .
C8B C9B C10B N2B 120.9(5) . .
N2B C10B O2B Ag4 -42.8(8) . .
C9B C10B O2B Ag4 132.2(4) . .
N2B C10B O2B Ag4 160.0(4) . 2_677
C9B C10B O2B Ag4 -25.0(5) . 2_677
O2B C10B N2B C11B 9.0(8) . .
C9B C10B N2B C11B -165.9(4) . .
O2B C10B N2B Pt2 -173.4(4) . .
C9B C10B N2B Pt2 11.8(6) . .
C10B N2B C11B C12B 119.0(5) . .
Pt2 N2B C11B C12B -59.0(4) . .
N2B C11B C12B P2B 37.4(5) . .
C31B P2B C12B C11B -124.4(4) . .
C25B P2B C12B C11B 122.4(4) . .
Pt2 P2B C12B C11B -5.6(4) . .
C19B P1B C13B C18B 17.3(5) . .
C1B P1B C13B C18B -97.0(5) . .
Pt2 P1B C13B C18B 149.2(4) . .
C19B P1B C13B C14B -165.6(4) . .
C1B P1B C13B C14B 80.2(4) . .
Pt2 P1B C13B C14B -33.6(5) . .
C18B C13B C14B C15B 0.7(8) . .
P1B C13B C14B C15B -176.5(4) . .
C13B C14B C15B C16B -0.3(8) . .
C14B C15B C16B C17B -0.1(8) . .
C15B C16B C17B C18B 0.0(9) . .
C16B C17B C18B C13B 0.5(9) . .
C14B C13B C18B C17B -0.8(8) . .
P1B C13B C18B C17B 176.4(4) . .
C13B P1B C19B C20B 81.3(4) . .
C1B P1B C19B C20B -166.0(4) . .
Pt2 P1B C19B C20B -51.6(4) . .
C13B P1B C19B C24B -98.0(4) . .
C1B P1B C19B C24B 14.8(5) . .
Pt2 P1B C19B C24B 129.2(4) . .
C24B C19B C20B C21B 2.2(8) . .
P1B C19B C20B C21B -177.1(4) . .
C19B C20B C21B C22B -0.1(9) . .
C20B C21B C22B C23B -2.1(9) . .
C21B C22B C23B C24B 2.3(9) . .
C22B C23B C24B C19B -0.2(8) . .
C20B C19B C24B C23B -2.0(8) . .
P1B C19B C24B C23B 177.2(4) . .
C31B P2B C25B C30B 45.1(4) . .
C12B P2B C25B C30B 156.6(4) . .
Pt2 P2B C25B C30B -85.9(4) . .
C31B P2B C25B C26B -140.5(4) . .
C12B P2B C25B C26B -28.9(5) . .
Pt2 P2B C25B C26B 88.6(4) . .
C30B C25B C26B C27B 1.4(7) . .
P2B C25B C26B C27B -173.2(4) . .
C25B C26B C27B C28B -1.5(8) . .
C26B C27B C28B C29B 1.3(8) . .
C27B C28B C29B C30B -1.0(8) . .
C28B C29B C30B C25B 0.9(8) . .
C26B C25B C30B C29B -1.1(7) . .
P2B C25B C30B C29B 173.4(4) . .
C25B P2B C31B C32B 40.8(5) . .
C12B P2B C31B C32B -73.3(5) . .
Pt2 P2B C31B C32B 175.4(4) . .
C25B P2B C31B C36B -148.5(4) . .
C12B P2B C31B C36B 97.4(5) . .
Pt2 P2B C31B C36B -14.0(5) . .
C36B C31B C32B C33B 1.8(8) . .
P2B C31B C32B C33B 172.5(4) . .
C31B C32B C33B C34B 0.2(9) . .
C32B C33B C34B C35B -1.8(10) . .
C33B C34B C35B C36B 1.4(10) . .
C34B C35B C36B C31B 0.6(10) . .
C32B C31B C36B C35B -2.2(9) . .
P2B C31B C36B C35B -173.1(5) . .
Ag4 O3B C37B O4B 152.5(4) . .
Ag3 O3B C37B O4B -1.0(7) 1_455 .
Ag4 O3B C37B C38B -28.6(7) . .
Ag3 O3B C37B C38B 177.9(3) 1_455 .
O4B C37B C38B F8B -4.8(7) . .
O3B C37B C38B F8B 176.2(4) . .
O4B C37B C38B F7B 115.3(5) . .
O3B C37B C38B F7B -63.7(6) . .
O4B C37B C38B F9B -125.1(5) . .
O3B C37B C38B F9B 55.9(6) . .
Ag4 O6B C39B O5B 91.6(9) 1_655 .
Ag4 O6B C39B C40B -89.6(7) 1_655 .
Ag3 O5B C39B O6B -16.7(7) . .
Ag3 O5B C39B C40B 164.4(4) . .
O6B C39B C40B F12B -114.1(7) . .
O5B C39B C40B F12B 64.9(8) . .
O6B C39B C40B F11B 9.2(8) . .
O5B C39B C40B F11B -171.8(6) . .
O6B C39B C40B F10B 125.9(6) . .
O5B C39B C40B F10B -55.1(8) . .
